data_9013173
loop_
_publ_author_name
'Harlow, G. E.'
'Hawthorne, F. C.'

_publ_section_title
;
 Herderite from Mogok, Myanmar, and comparison with hydroxyl-herderite from
 Ehrenfriedersdorf, Germany
 Locality: Sauberg mine, Morgenrother Zug, Ehrenfriedersdorf, Germany
 Note: 20517
 Note: Occupancies derived from X-ray diffraction analysis
;
_journal_name_full 'American Mineralogist'
_journal_page_first 1545
_journal_page_last 1549
_journal_paper_doi 10.2138/am.2008.2943
_journal_volume 93
_journal_year 2008
_chemical_formula_sum 'Be Ca F0.515 H0.485 O4.485 P'
_chemical_name_mineral Herderite
_space_group_IT_number 14
_symmetry_space_group_name_Hall '-P 2yab'
_symmetry_space_group_name_H-M 'P 1 21/a 1'
_cell_angle_alpha 90
_cell_angle_beta 90.184
_cell_angle_gamma 90
_cell_formula_units_Z 4
_cell_length_a 9.7615
_cell_length_b 7.6680
_cell_length_c 4.7853
_cell_volume 358.184
_database_code_amcsd 0004660
_exptl_crystal_density_diffrn 3.006
_cod_original_formula_sum 'Ca Be P O4.485 (F.515 H.485)'
_cod_database_code 9013173

loop_
_symmetry_equiv_pos_as_xyz
x,y,z
1/2+x,1/2-y,z
1/2-x,1/2+y,-z
-x,-y,-z

loop_
_atom_site_aniso_label
_atom_site_aniso_U_11
_atom_site_aniso_U_22
_atom_site_aniso_U_33
_atom_site_aniso_U_12
_atom_site_aniso_U_13
_atom_site_aniso_U_23
Ca 0.00899 0.00969 0.00946 -0.00064 0.00065 -0.00093
Be 0.00780 0.00990 0.00930 0.00030 0.00020 0.00090
P 0.00598 0.00669 0.00747 -0.00018 0.00013 0.00001
O1 0.00940 0.00890 0.01040 0.00060 -0.00070 0.00240
O2 0.00710 0.01040 0.01010 0.00200 0.00170 0.00150
O3 0.00650 0.01200 0.00960 -0.00220 0.00060 -0.00100
O4 0.01130 0.00690 0.01120 0.00110 0.00300 -0.00030
FO5 0.01250 0.01380 0.00940 0.00120 -0.00130 -0.00070
O-HO5 0.01250 0.01380 0.00940 0.00120 -0.00130 -0.00070

loop_
_atom_site_label
_atom_site_fract_x
_atom_site_fract_y
_atom_site_fract_z
_atom_site_occupancy
_atom_site_U_iso_or_equiv
_atom_site_type_symbol
_atom_site_attached_hydrogens
Ca 0.33054 0.11215 0.99672 1.00000 0.00938 Ca 0
Be 0.33905 0.41430 0.53640 1.00000 0.00900 Be 0
P 0.08141 0.27112 0.47175 1.00000 0.00671 P 0
O1 0.03997 0.39849 0.24550 1.00000 0.00957 O 0
O2 0.45738 0.28281 0.65139 1.00000 0.00917 O 0
O3 0.19302 0.34533 0.67079 1.00000 0.00936 O 0
O4 0.14412 0.10715 0.33320 1.00000 0.00978 O 0
FO5 0.33181 0.41132 0.20637 0.51500 0.01190 F 0
O-HO5 0.33181 0.41132 0.20637 0.48500 0.01190 O 0

loop_
_cod_changelog_entry_id
_cod_changelog_entry_author
_cod_changelog_entry_date
_cod_changelog_entry_text
1
;cod-tools version 3.8.0
Id: cif_guess_AMCSD_atom_types 9581 2023-05-17 12:35:41Z saulius
;
2023-05-23T09:20:50+03:00
;Derived atom types and hydrogen counts
from atom names that follow the AMCSD naming convention
(Wat == water, O-H == hydroxyl).
;
2
;cod-tools version 3.10.1
Id: cif_fix_AMCSD_aniso_labels 10200 2024-08-01 14:09:44Z saulius
;
2024-08-02T12:21:50+03:00
;Changed the following '_atom_site_aniso_label' values:
'OHO5' -> 'O-HO5'
;
